data_4509545
loop_
_publ_author_name
'Clark, Thomas E.'
'Makha, Mohamed'
'Sobolev, Alexandre N.'
'Su, Dian'
'Rohrs, Henry'
'Gross, Michael L.'
'Raston, Colin L.'

_publ_section_title
;
 Organization of Lower RimO-Alkylatedp-Phosphonic Acid Calix[4]arenes
;
_journal_issue 8
_journal_name_full 'Crystal Growth &amp; Design'
_journal_page_first 3575
_journal_paper_doi 10.1021/cg900315h
_journal_volume 9
_journal_year 2009
_chemical_formula_moiety 'C48 H68 O16 P4, 2(H2 O)'
_chemical_formula_sum 'C48 H72 O18 P4'
_chemical_formula_weight 1060.94
_chemical_name_systematic
; 
 ? 
;
_space_group_IT_number 14
_symmetry_cell_setting monoclinic
_symmetry_space_group_name_Hall '-P 2yn'
_symmetry_space_group_name_H-M 'P 1 21/n 1'
_atom_sites_solution_hydrogens geom
_atom_sites_solution_primary direct
_atom_sites_solution_secondary difmap
_audit_creation_method SHELXL-97
_cell_angle_alpha 90.00
_cell_angle_beta 102.257(5)
_cell_angle_gamma 90.00
_cell_formula_units_Z 4
_cell_length_a 13.0809(7)
_cell_length_b 25.891(2)
_cell_length_c 15.9698(8)
_cell_measurement_reflns_used 8430
_cell_measurement_temperature 100(2)
_cell_measurement_theta_max 24.99
_cell_measurement_theta_min 2.61
_cell_volume 5285.3(6)
_computing_cell_refinement
;
CrysAlis RED, Oxford Diffraction Ltd.,
Version 1.171.31.7 (release 18-10-2006 CrysAlis171 .NET)
(compiled Oct 18 2006,16:28:17)
;
_computing_data_collection
;
CrysAlis CCD, Oxford Diffraction Ltd.,
Version 1.171.31.7 (release 18-10-2006 CrysAlis171 .NET)
(compiled Oct 18 2006,16:28:17)
;
_computing_data_reduction
;
CrysAlis RED, Oxford Diffraction Ltd.,
Version 1.171.31.7 (release 18-10-2006 CrysAlis171 .NET)
(compiled Oct 18 2006,16:28:17)
;
_computing_molecular_graphics 'X-Seed 2.0 (Barbour, 2001)'
_computing_publication_material 'SHELXL-97 (Sheldrick, 1997)'
_computing_structure_refinement 'SHELXL-97 (Sheldrick, 1997)'
_computing_structure_solution 'SHELXS-97 (Sheldrick, 1990)'
_diffrn_ambient_temperature 100(2)
_diffrn_detector_area_resol_mean 16.0009
_diffrn_measured_fraction_theta_full 0.994
_diffrn_measured_fraction_theta_max 0.994
_diffrn_measurement_device_type 'Oxford Diffraction Xcalibur-S, Sapphire CCD'
_diffrn_measurement_method '\w scans'
_diffrn_radiation_monochromator graphite
_diffrn_radiation_source 'Enhance (Mo) X-ray Source'
_diffrn_radiation_type MoK\a
_diffrn_radiation_wavelength 0.71073
_diffrn_reflns_av_R_equivalents 0.1064
_diffrn_reflns_av_sigmaI/netI 0.0862
_diffrn_reflns_limit_h_max 15
_diffrn_reflns_limit_h_min -15
_diffrn_reflns_limit_k_max 30
_diffrn_reflns_limit_k_min -30
_diffrn_reflns_limit_l_max 18
_diffrn_reflns_limit_l_min -18
_diffrn_reflns_number 55971
_diffrn_reflns_theta_full 25.00
_diffrn_reflns_theta_max 25.00
_diffrn_reflns_theta_min 2.61
_exptl_absorpt_coefficient_mu 0.214
_exptl_absorpt_correction_T_max 0.9646
_exptl_absorpt_correction_T_min 0.9271
_exptl_absorpt_correction_type multi-scan
_exptl_absorpt_process_details
;
CrysAlis RED, Oxford Diffraction Ltd.,
Version 1.171.31.7 (release 18-10-2006 CrysAlis171 .NET)
(compiled Oct 18 2006,16:28:17)
Empirical absorption correction using spherical harmonics,
 implemented in SCALE3 ABSPACK scaling algorithm.
;
_exptl_crystal_colour colorless
_exptl_crystal_density_diffrn 1.333
_exptl_crystal_density_meas ?
_exptl_crystal_density_method 'not measured'
_exptl_crystal_description prism
_exptl_crystal_F_000 2256
_exptl_crystal_size_max 0.36
_exptl_crystal_size_mid 0.23
_exptl_crystal_size_min 0.17
_refine_diff_density_max 1.150
_refine_diff_density_min -0.873
_refine_diff_density_rms 0.087
_refine_ls_extinction_method none
_refine_ls_goodness_of_fit_ref 1.004
_refine_ls_hydrogen_treatment mixed
_refine_ls_matrix_type full
_refine_ls_number_parameters 625
_refine_ls_number_reflns 9241
_refine_ls_number_restraints 27
_refine_ls_restrained_S_all 1.036
_refine_ls_R_factor_all 0.1250
_refine_ls_R_factor_gt 0.0838
_refine_ls_shift/su_max 0.001
_refine_ls_shift/su_mean 0.000
_refine_ls_structure_factor_coef Fsqd
_refine_ls_weighting_details 'calc w=1/[\s^2^(Fo^2^)+(0.1300P)^2^+6.5000P] where P=(Fo^2^+2Fc^2^)/3'
_refine_ls_weighting_scheme calc
_refine_ls_wR_factor_gt 0.2126
_refine_ls_wR_factor_ref 0.2379
_reflns_number_gt 5685
_reflns_number_total 9241
_reflns_threshold_expression >2sigma(I)
_cod_data_source_file cg900315hsup2.cif
_cod_data_source_block 717633
_cod_depositor_comments
;
The following automatic conversions were performed:

'_symmetry_cell_setting' value 'Monoclinic' changed to 'monoclinic'
according to /home/saulius/struct/CIF-dictionaries/cif_core.dic
dictionary named 'cif_core.dic' version 2.4.2 from 2011-04-26.

Automatic conversion script
Id: cif_fix_values 1891 2012-01-12 08:04:46Z andrius 

The following automatic conversions were performed:

'_exptl_crystal_density_meas' value 'not measured' was changed to '?'
- the value is perceived as not measured.

Automatic conversion script
Id: cif_fix_values 3008 2015-01-20 13:52:24Z robertas 
;
_cod_original_sg_symbol_H-M 'P 21/n'
_cod_database_code 4509545

loop_
_symmetry_equiv_pos_as_xyz
'x, y, z'
'-x+1/2, y+1/2, -z+1/2'
'-x, -y, -z'
'x-1/2, -y-1/2, z-1/2'

loop_
_atom_site_label
_atom_site_type_symbol
_atom_site_fract_x
_atom_site_fract_y
_atom_site_fract_z
_atom_site_U_iso_or_equiv
_atom_site_adp_type
_atom_site_occupancy
_atom_site_symmetry_multiplicity
_atom_site_calc_flag
_atom_site_refinement_flags
_atom_site_disorder_assembly
_atom_site_disorder_group
O1 O 0.3974(2) 0.22075(14) 0.2664(2) 0.0364(9) Uani 1 1 d . . .
C11 C 0.4191(4) 0.20354(19) 0.1902(3) 0.0317(12) Uani 1 1 d . . .
C12 C 0.4907(4) 0.23053(18) 0.1538(3) 0.0284(11) Uani 1 1 d . . .
C13 C 0.5081(4) 0.21272(19) 0.0757(3) 0.0316(12) Uani 1 1 d . . .
H13 H 0.5551 0.2310 0.0487 0.038 Uiso 1 1 calc R . .
C14 C 0.4581(4) 0.1685(2) 0.0357(3) 0.0301(11) Uani 1 1 d . . .
C15 C 0.3907(4) 0.14159(19) 0.0767(3) 0.0310(11) Uani 1 1 d . . .
H15 H 0.3567 0.1115 0.0503 0.037 Uiso 1 1 calc R . .
C16 C 0.3720(4) 0.15736(19) 0.1544(3) 0.0307(11) Uani 1 1 d . . .
C17 C 0.3088(4) 0.2561(2) 0.2527(4) 0.0482(15) Uani 1 1 d . . .
H17A H 0.2962 0.2674 0.3082 0.072 Uiso 1 1 calc R . .
H17B H 0.2465 0.2385 0.2204 0.072 Uiso 1 1 calc R . .
H17C H 0.3242 0.2862 0.2203 0.072 Uiso 1 1 calc R . .
P1 P 0.49231(10) 0.14398(5) -0.05890(8) 0.0310(3) Uani 1 1 d . A .
O11 O 0.5245(3) 0.18320(14) -0.1142(2) 0.0418(9) Uani 1 1 d . . .
O12 O 0.5826(2) 0.10332(13) -0.0286(2) 0.0333(8) Uani 1 1 d . . .
C121 C 0.5728(4) 0.0644(2) 0.0343(3) 0.0394(13) Uani 1 1 d . . .
H12D H 0.5100 0.0429 0.0129 0.047 Uiso 1 1 calc R . .
H12E H 0.5650 0.0811 0.0883 0.047 Uiso 1 1 calc R . .
C122 C 0.6694(4) 0.0310(2) 0.0503(4) 0.0523(16) Uani 1 1 d . . .
H12A H 0.6637 0.0046 0.0931 0.079 Uiso 1 1 calc R . .
H12B H 0.7311 0.0525 0.0716 0.079 Uiso 1 1 calc R . .
H12C H 0.6761 0.0142 -0.0032 0.079 Uiso 1 1 calc R . .
O13 O 0.4006(2) 0.10761(13) -0.1027(2) 0.0318(8) Uani 1 1 d . . .
C131 C 0.3012(4) 0.1303(2) -0.1472(3) 0.0394(13) Uiso 0.50 1 d P A 1
H13G H 0.3140 0.1652 -0.1682 0.047 Uiso 0.50 1 calc PR A 1
H13H H 0.2540 0.1339 -0.1067 0.047 Uiso 0.50 1 calc PR A 1
C132 C 0.2503(9) 0.0976(4) -0.2207(8) 0.048(3) Uiso 0.50 1 d P A 1
H13A H 0.1842 0.1136 -0.2494 0.072 Uiso 0.50 1 calc PR A 1
H13B H 0.2364 0.0633 -0.1998 0.072 Uiso 0.50 1 calc PR A 1
H13C H 0.2966 0.0945 -0.2613 0.072 Uiso 0.50 1 calc PR A 1
C13' C 0.3012(4) 0.1303(2) -0.1472(3) 0.0394(13) Uiso 0.50 1 d P A 2
H13I H 0.3083 0.1444 -0.2034 0.047 Uiso 0.50 1 calc PR A 2
H13J H 0.2811 0.1589 -0.1128 0.047 Uiso 0.50 1 calc PR A 2
C13" C 0.2195(9) 0.0890(4) -0.1599(7) 0.045(3) Uiso 0.50 1 d P A 2
H13D H 0.1523 0.1035 -0.1897 0.068 Uiso 0.50 1 calc PR A 2
H13E H 0.2126 0.0755 -0.1040 0.068 Uiso 0.50 1 calc PR A 2
H13F H 0.2398 0.0610 -0.1943 0.068 Uiso 0.50 1 calc PR A 2
C1 C 0.5474(4) 0.27814(19) 0.1957(3) 0.0324(12) Uani 1 1 d . . .
H1A H 0.4961 0.3065 0.1929 0.039 Uiso 1 1 calc R . .
H1B H 0.5993 0.2890 0.1622 0.039 Uiso 1 1 calc R . .
O2 O 0.7313(3) 0.21706(12) 0.2458(2) 0.0352(8) Uani 1 1 d . . .
C21 C 0.6922(4) 0.23925(18) 0.3111(3) 0.0294(11) Uani 1 1 d . . .
C22 C 0.7387(4) 0.22902(18) 0.3957(3) 0.0281(11) Uani 1 1 d . . .
C23 C 0.7001(4) 0.25401(18) 0.4598(3) 0.0301(11) Uani 1 1 d . . .
H23 H 0.7321 0.2482 0.5182 0.036 Uiso 1 1 calc R . .
C24 C 0.6147(4) 0.28746(19) 0.4389(3) 0.0327(12) Uani 1 1 d . . .
C25 C 0.5672(4) 0.2943(2) 0.3538(3) 0.0334(12) Uani 1 1 d . . .
H25 H 0.5076 0.3161 0.3398 0.040 Uiso 1 1 calc R . .
C26 C 0.6034(4) 0.27063(18) 0.2885(3) 0.0300(11) Uani 1 1 d . . .
C27 C 0.8197(4) 0.2453(2) 0.2270(4) 0.0470(14) Uani 1 1 d . . .
H27A H 0.8443 0.2281 0.1803 0.070 Uiso 1 1 calc R . .
H27B H 0.8763 0.2462 0.2782 0.070 Uiso 1 1 calc R . .
H27C H 0.7981 0.2806 0.2098 0.070 Uiso 1 1 calc R . .
P2 P 0.56781(10) 0.32086(5) 0.52068(9) 0.0349(4) Uani 1 1 d . B .
O21 O 0.6024(3) 0.29916(14) 0.6064(2) 0.0416(9) Uani 1 1 d . . .
O22 O 0.6015(3) 0.37901(13) 0.5148(2) 0.0404(9) Uani 1 1 d . . .
C221 C 0.5707(8) 0.4184(4) 0.5711(7) 0.035(2) Uiso 0.50 1 d P B 1
H22G H 0.5905 0.4070 0.6316 0.041 Uiso 0.50 1 calc PR B 1
H22H H 0.4940 0.4234 0.5563 0.041 Uiso 0.50 1 calc PR B 1
C222 C 0.6255(8) 0.4685(4) 0.5598(7) 0.041(3) Uiso 0.50 1 d P B 1
H22A H 0.6059 0.4949 0.5974 0.061 Uiso 0.50 1 calc PR B 1
H22B H 0.6048 0.4798 0.5001 0.061 Uiso 0.50 1 calc PR B 1
H22C H 0.7014 0.4632 0.5746 0.061 Uiso 0.50 1 calc PR B 1
C22' C 0.5578(10) 0.4101(5) 0.4395(8) 0.054(3) Uiso 0.50 1 d P B 2
H22I H 0.4817 0.4151 0.4350 0.064 Uiso 0.50 1 calc PR B 2
H22J H 0.5682 0.3925 0.3870 0.064 Uiso 0.50 1 calc PR B 2
C22" C 0.6128(11) 0.4613(5) 0.4493(9) 0.067(4) Uiso 0.50 1 d P B 2
H22D H 0.5848 0.4830 0.3994 0.100 Uiso 0.50 1 calc PR B 2
H22E H 0.6879 0.4559 0.4534 0.100 Uiso 0.50 1 calc PR B 2
H22F H 0.6018 0.4784 0.5014 0.100 Uiso 0.50 1 calc PR B 2
C2 C 0.8293(4) 0.19144(18) 0.4199(3) 0.0303(11) Uani 1 1 d . . .
H2A H 0.8862 0.2081 0.4619 0.036 Uiso 1 1 calc R . .
H2B H 0.8566 0.1832 0.3682 0.036 Uiso 1 1 calc R . .
O23 O 0.4453(3) 0.32414(14) 0.4890(2) 0.0426(9) Uani 1 1 d . . .
C231 C 0.3819(6) 0.2844(3) 0.5087(5) 0.0426(18) Uiso 0.75 1 d P B 1
H23G H 0.4149 0.2688 0.5646 0.051 Uiso 0.75 1 calc PR B 1
H23H H 0.3742 0.2572 0.4644 0.051 Uiso 0.75 1 calc PR B 1
C232 C 0.2759(7) 0.3057(4) 0.5129(6) 0.042(2) Uiso 0.75 1 d P B 1
H23A H 0.2316 0.2778 0.5266 0.063 Uiso 0.75 1 calc PR B 1
H23B H 0.2434 0.3209 0.4574 0.063 Uiso 0.75 1 calc PR B 1
H23C H 0.2838 0.3324 0.5575 0.063 Uiso 0.75 1 calc PR B 1
C23' C 0.3688(16) 0.3411(8) 0.5410(13) 0.034(5) Uiso 0.25 1 d P B 2
H23I H 0.4064 0.3405 0.6018 0.041 Uiso 0.25 1 calc PR B 2
H23J H 0.3522 0.3777 0.5263 0.041 Uiso 0.25 1 calc PR B 2
C23" C 0.279(2) 0.3174(12) 0.538(2) 0.054(8) Uiso 0.25 1 d P B 2
H23D H 0.2402 0.3347 0.5758 0.080 Uiso 0.25 1 calc PR B 2
H23E H 0.2918 0.2813 0.5555 0.080 Uiso 0.25 1 calc PR B 2
H23F H 0.2374 0.3184 0.4787 0.080 Uiso 0.25 1 calc PR B 2
O3 O 0.6746(3) 0.12195(12) 0.3286(2) 0.0328(8) Uani 1 1 d . . .
C31 C 0.7218(4) 0.10870(18) 0.4113(3) 0.0307(11) Uani 1 1 d . . .
C32 C 0.6890(4) 0.06394(18) 0.4469(3) 0.0293(11) Uani 1 1 d . . .
C33 C 0.7358(4) 0.05156(19) 0.5308(3) 0.0325(12) Uani 1 1 d . . .
H33 H 0.7142 0.0214 0.5561 0.039 Uiso 1 1 calc R . .
C34 C 0.8138(4) 0.08241(19) 0.5787(3) 0.0341(12) Uani 1 1 d . C .
C35 C 0.8440(4) 0.12779(19) 0.5424(3) 0.0328(12) Uani 1 1 d . . .
H35 H 0.8961 0.1494 0.5753 0.039 Uiso 1 1 calc R . .
C36 C 0.7979(4) 0.14149(18) 0.4582(3) 0.0292(11) Uani 1 1 d . . .
C37 C 0.7265(5) 0.1020(2) 0.2645(3) 0.0477(15) Uani 1 1 d . . .
H37A H 0.6887 0.1131 0.2076 0.072 Uiso 1 1 calc R . .
H37B H 0.7277 0.0642 0.2671 0.072 Uiso 1 1 calc R . .
H37C H 0.7983 0.1151 0.2750 0.072 Uiso 1 1 calc R . .
P3 P 0.87491(14) 0.06650(5) 0.68656(9) 0.0476(4) Uani 1 1 d D . .
O31 O 0.9579(9) 0.1004(5) 0.7284(9) 0.053(6) Uiso 0.50 1 d PD C 1
O32 O 0.7771(5) 0.0648(4) 0.7357(5) 0.043(2) Uiso 0.50 1 d PD C 1
C321 C 0.7752(10) 0.0968(5) 0.8108(7) 0.055(4) Uiso 0.50 1 d PD C 1
H32G H 0.8122 0.1296 0.8057 0.066 Uiso 0.50 1 calc PR C 1
H32H H 0.7018 0.1052 0.8120 0.066 Uiso 0.50 1 calc PR C 1
C322 C 0.8228(9) 0.0722(4) 0.8892(6) 0.050(3) Uiso 0.50 1 d PD C 1
H32A H 0.8132 0.0936 0.9375 0.074 Uiso 0.50 1 calc PR C 1
H32B H 0.8977 0.0676 0.8915 0.074 Uiso 0.50 1 calc PR C 1
H32C H 0.7902 0.0384 0.8926 0.074 Uiso 0.50 1 calc PR C 1
O33 O 0.8859(5) 0.00558(19) 0.6841(4) 0.0299(15) Uiso 0.50 1 d PD C 1
C331 C 0.9091(7) -0.0283(3) 0.7548(6) 0.041(3) Uiso 0.50 1 d PD C 1
H33G H 0.8951 -0.0642 0.7339 0.049 Uiso 0.50 1 calc PR C 1
H33H H 0.8615 -0.0207 0.7938 0.049 Uiso 0.50 1 calc PR C 1
C332 C 1.0195(8) -0.0250(4) 0.8044(7) 0.045(3) Uiso 0.50 1 d PD C 1
H33A H 1.0302 -0.0499 0.8516 0.067 Uiso 0.50 1 calc PR C 1
H33B H 1.0334 0.0099 0.8275 0.067 Uiso 0.50 1 calc PR C 1
H33C H 1.0674 -0.0329 0.7665 0.067 Uiso 0.50 1 calc PR C 1
O31' O 0.9441(8) 0.1070(4) 0.7279(7) 0.028(4) Uiso 0.50 1 d PD C 2
O32' O 0.7874(7) 0.0438(4) 0.7327(6) 0.071(4) Uiso 0.50 1 d PD C 2
C32' C 0.7112(8) 0.0831(5) 0.7472(7) 0.067(4) Uiso 0.50 1 d PD C 2
H32I H 0.7060 0.1110 0.7041 0.080 Uiso 0.50 1 calc PR C 2
H32J H 0.6413 0.0672 0.7419 0.080 Uiso 0.50 1 calc PR C 2
C32" C 0.7467(9) 0.1036(4) 0.8313(7) 0.033(2) Uiso 0.50 1 d PD C 2
H32D H 0.7033 0.1333 0.8393 0.050 Uiso 0.50 1 calc PR C 2
H32E H 0.8197 0.1146 0.8386 0.050 Uiso 0.50 1 calc PR C 2
H32F H 0.7414 0.0769 0.8738 0.050 Uiso 0.50 1 calc PR C 2
O33' O 0.9509(5) 0.0185(2) 0.6807(5) 0.0468(19) Uiso 0.50 1 d PD C 2
C33' C 0.9173(8) -0.0306(3) 0.6472(8) 0.059(3) Uiso 0.50 1 d PD C 2
H33I H 0.8637 -0.0260 0.5937 0.071 Uiso 0.50 1 calc PR C 2
H33J H 0.8842 -0.0490 0.6888 0.071 Uiso 0.50 1 calc PR C 2
C33" C 1.0048(11) -0.0629(5) 0.6284(10) 0.084(5) Uiso 0.50 1 d PD C 2
H33D H 0.9773 -0.0965 0.6057 0.125 Uiso 0.50 1 calc PR C 2
H33E H 1.0576 -0.0682 0.6813 0.125 Uiso 0.50 1 calc PR C 2
H33F H 1.0368 -0.0453 0.5861 0.125 Uiso 0.50 1 calc PR C 2
C3 C 0.6012(4) 0.03169(18) 0.3948(3) 0.0323(12) Uani 1 1 d . . .
H3A H 0.5950 -0.0011 0.4252 0.039 Uiso 1 1 calc R . .
H3B H 0.6179 0.0231 0.3387 0.039 Uiso 1 1 calc R . .
O4 O 0.4772(3) 0.05814(13) 0.2275(2) 0.0344(8) Uani 1 1 d . . .
C41 C 0.4436(4) 0.07513(18) 0.3004(3) 0.0288(11) Uani 1 1 d . . .
C42 C 0.3563(4) 0.10721(19) 0.2876(3) 0.0300(11) Uani 1 1 d . . .
C43 C 0.3201(4) 0.12300(19) 0.3603(3) 0.0320(12) Uani 1 1 d . . .
H43 H 0.2605 0.1448 0.3537 0.038 Uiso 1 1 calc R . .
C44 C 0.3703(4) 0.10705(19) 0.4417(3) 0.0296(11) Uani 1 1 d . . .
C45 C 0.4601(4) 0.07657(18) 0.4525(3) 0.0320(12) Uani 1 1 d . . .
H45 H 0.4958 0.0666 0.5083 0.038 Uiso 1 1 calc R . .
C46 C 0.4977(4) 0.06062(18) 0.3804(3) 0.0303(11) Uani 1 1 d . . .
C47 C 0.4445(5) 0.0064(2) 0.2046(4) 0.0482(15) Uani 1 1 d . . .
H47A H 0.4699 -0.0039 0.1536 0.072 Uiso 1 1 calc R . .
H47B H 0.3680 0.0046 0.1924 0.072 Uiso 1 1 calc R . .
H47C H 0.4733 -0.0169 0.2521 0.072 Uiso 1 1 calc R . .
P4 P 0.32008(11) 0.12777(5) 0.53210(9) 0.0364(4) Uani 1 1 d . D .
O41 O 0.2686(3) 0.17791(14) 0.5211(3) 0.0528(11) Uani 1 1 d . . .
O42 O 0.2501(3) 0.08191(14) 0.5502(2) 0.0414(9) Uani 1 1 d D . .
C421 C 0.1417(7) 0.0854(5) 0.5558(9) 0.063(4) Uiso 0.50 1 d PD D 1
H42G H 0.1249 0.1210 0.5709 0.075 Uiso 0.50 1 calc PR D 1
H42H H 0.1275 0.0617 0.6007 0.075 Uiso 0.50 1 calc PR D 1
C422 C 0.0782(10) 0.0711(7) 0.4727(9) 0.090(5) Uiso 0.50 1 d PD D 1
H42A H 0.0040 0.0731 0.4747 0.134 Uiso 0.50 1 calc PR D 1
H42B H 0.0953 0.0357 0.4586 0.134 Uiso 0.50 1 calc PR D 1
H42C H 0.0927 0.0948 0.4288 0.134 Uiso 0.50 1 calc PR D 1
C42' C 0.1847(12) 0.0870(5) 0.6115(9) 0.073(4) Uiso 0.50 1 d PD D 2
H42I H 0.1382 0.1173 0.5972 0.088 Uiso 0.50 1 calc PR D 2
H42J H 0.2286 0.0921 0.6695 0.088 Uiso 0.50 1 calc PR D 2
C42" C 0.1225(10) 0.0401(5) 0.6097(8) 0.060(3) Uiso 0.50 1 d PD D 2
H42D H 0.0778 0.0431 0.6516 0.090 Uiso 0.50 1 calc PR D 2
H42E H 0.1691 0.0103 0.6241 0.090 Uiso 0.50 1 calc PR D 2
H42F H 0.0787 0.0355 0.5523 0.090 Uiso 0.50 1 calc PR D 2
O43 O 0.4138(3) 0.12384(17) 0.6120(2) 0.0523(11) Uani 1 1 d D . .
C431 C 0.4901(7) 0.1634(3) 0.6489(6) 0.046(2) Uiso 0.67 1 d PD D 1
H43G H 0.5285 0.1523 0.7064 0.056 Uiso 0.67 1 calc PR D 1
H43H H 0.4536 0.1962 0.6554 0.056 Uiso 0.67 1 calc PR D 1
C432 C 0.5663(7) 0.1716(4) 0.5906(6) 0.057(2) Uiso 0.67 1 d PD D 1
H43A H 0.6174 0.1980 0.6152 0.086 Uiso 0.67 1 calc PR D 1
H43B H 0.5279 0.1828 0.5340 0.086 Uiso 0.67 1 calc PR D 1
H43C H 0.6027 0.1391 0.5849 0.086 Uiso 0.67 1 calc PR D 1
C43' C 0.4767(10) 0.1702(5) 0.6050(12) 0.053(5) Uiso 0.33 1 d PD D 2
H43I H 0.4404 0.2014 0.6199 0.063 Uiso 0.33 1 calc PR D 2
H43J H 0.4863 0.1741 0.5454 0.063 Uiso 0.33 1 calc PR D 2
C43" C 0.5820(11) 0.1645(8) 0.6658(14) 0.075(6) Uiso 0.33 1 d PD D 2
H43D H 0.6248 0.1951 0.6618 0.113 Uiso 0.33 1 calc PR D 2
H43E H 0.6174 0.1337 0.6504 0.113 Uiso 0.33 1 calc PR D 2
H43F H 0.5718 0.1610 0.7246 0.113 Uiso 0.33 1 calc PR D 2
C4 C 0.3020(4) 0.1264(2) 0.1992(3) 0.0320(12) Uani 1 1 d . . .
H4A H 0.2747 0.0963 0.1631 0.038 Uiso 1 1 calc R . .
H4B H 0.2415 0.1481 0.2051 0.038 Uiso 1 1 calc R . .
O1W O 0.5293(4) 0.34543(16) 0.7453(3) 0.0571(11) Uani 1 1 d D . .
H11W H 0.546(5) 0.335(2) 0.7970(12) 0.086 Uiso 1 1 d D . .
H12W H 0.553(5) 0.3234(19) 0.715(3) 0.086 Uiso 1 1 d D . .
O2W O 0.5913(4) 0.28803(18) -0.1035(3) 0.0726(14) Uani 1 1 d D . .
H21W H 0.579(6) 0.2558(7) -0.104(5) 0.109 Uiso 1 1 d D . .
H22W H 0.642(5) 0.294(2) -0.062(4) 0.109 Uiso 1 1 d D . .

loop_
_atom_site_aniso_label
_atom_site_aniso_U_11
_atom_site_aniso_U_22
_atom_site_aniso_U_33
_atom_site_aniso_U_23
_atom_site_aniso_U_13
_atom_site_aniso_U_12
O1 0.0320(19) 0.052(2) 0.0243(19) -0.0052(16) 0.0032(15) 0.0072(17)
C11 0.034(3) 0.040(3) 0.020(3) 0.000(2) 0.004(2) 0.010(2)
C12 0.026(2) 0.032(3) 0.023(3) -0.001(2) -0.003(2) 0.001(2)
C13 0.028(3) 0.036(3) 0.029(3) 0.005(2) 0.003(2) 0.002(2)
C14 0.027(3) 0.043(3) 0.020(2) -0.003(2) 0.006(2) -0.007(2)
C15 0.031(3) 0.037(3) 0.023(3) 0.000(2) 0.002(2) 0.000(2)
C16 0.025(2) 0.037(3) 0.030(3) -0.002(2) 0.006(2) -0.001(2)
C17 0.038(3) 0.063(4) 0.043(3) -0.014(3) 0.007(3) 0.015(3)
P1 0.0289(7) 0.0382(8) 0.0274(7) -0.0007(6) 0.0094(6) -0.0034(6)
O11 0.044(2) 0.042(2) 0.042(2) 0.0046(17) 0.0173(18) -0.0094(18)
O12 0.0279(18) 0.044(2) 0.0301(19) 0.0001(16) 0.0102(15) 0.0013(16)
C121 0.040(3) 0.040(3) 0.038(3) 0.001(2) 0.009(2) 0.002(3)
C122 0.046(3) 0.061(4) 0.052(4) -0.003(3) 0.015(3) 0.018(3)
O13 0.0313(18) 0.0380(19) 0.0260(18) 0.0008(15) 0.0060(15) -0.0043(16)
C1 0.034(3) 0.034(3) 0.025(3) 0.003(2) -0.004(2) 0.003(2)
O2 0.047(2) 0.0319(19) 0.0276(19) -0.0058(15) 0.0104(16) 0.0045(17)
C21 0.034(3) 0.026(3) 0.029(3) -0.009(2) 0.009(2) -0.005(2)
C22 0.028(2) 0.026(3) 0.030(3) 0.002(2) 0.004(2) 0.002(2)
C23 0.030(3) 0.028(3) 0.030(3) -0.007(2) 0.002(2) -0.002(2)
C24 0.035(3) 0.031(3) 0.033(3) -0.004(2) 0.007(2) 0.001(2)
C25 0.030(3) 0.037(3) 0.030(3) -0.004(2) 0.000(2) -0.001(2)
C26 0.034(3) 0.028(3) 0.025(3) -0.003(2) -0.001(2) -0.003(2)
C27 0.048(3) 0.055(4) 0.041(3) -0.007(3) 0.018(3) 0.009(3)
P2 0.0314(7) 0.0370(8) 0.0357(8) -0.0067(6) 0.0060(6) 0.0057(6)
O21 0.048(2) 0.049(2) 0.029(2) -0.0100(17) 0.0096(17) 0.0022(19)
O22 0.042(2) 0.038(2) 0.040(2) -0.0118(17) 0.0080(17) 0.0055(17)
C2 0.027(3) 0.030(3) 0.031(3) -0.006(2) 0.001(2) 0.003(2)
O23 0.0317(19) 0.047(2) 0.052(2) 0.0007(18) 0.0147(17) 0.0080(17)
O3 0.0380(19) 0.0340(19) 0.0230(18) -0.0031(14) -0.0009(15) 0.0017(16)
C31 0.029(3) 0.029(3) 0.031(3) -0.004(2) 0.000(2) 0.006(2)
C32 0.030(3) 0.026(3) 0.031(3) -0.003(2) 0.005(2) 0.006(2)
C33 0.035(3) 0.029(3) 0.033(3) 0.002(2) 0.005(2) 0.004(2)
C34 0.040(3) 0.027(3) 0.032(3) 0.000(2) 0.000(2) 0.007(2)
C35 0.032(3) 0.030(3) 0.033(3) -0.007(2) -0.001(2) 0.002(2)
C36 0.029(3) 0.030(3) 0.027(3) -0.007(2) 0.005(2) 0.003(2)
C37 0.065(4) 0.043(3) 0.032(3) -0.006(3) 0.005(3) 0.005(3)
P3 0.0712(11) 0.0296(8) 0.0314(8) 0.0009(6) -0.0124(7) 0.0030(8)
C3 0.039(3) 0.027(3) 0.029(3) -0.002(2) 0.003(2) -0.001(2)
O4 0.0370(19) 0.042(2) 0.0243(18) -0.0063(15) 0.0067(15) 0.0071(17)
C41 0.029(3) 0.034(3) 0.025(3) -0.007(2) 0.009(2) -0.005(2)
C42 0.027(3) 0.033(3) 0.030(3) -0.001(2) 0.007(2) -0.002(2)
C43 0.032(3) 0.033(3) 0.035(3) 0.000(2) 0.017(2) -0.002(2)
C44 0.035(3) 0.032(3) 0.024(3) -0.002(2) 0.011(2) -0.006(2)
C45 0.038(3) 0.028(3) 0.033(3) -0.002(2) 0.014(2) -0.005(2)
C46 0.034(3) 0.027(3) 0.032(3) -0.002(2) 0.009(2) -0.004(2)
C47 0.056(4) 0.046(3) 0.041(3) -0.016(3) 0.008(3) -0.005(3)
P4 0.0435(8) 0.0399(8) 0.0287(7) -0.0036(6) 0.0141(6) -0.0071(7)
O41 0.078(3) 0.039(2) 0.051(2) -0.0076(19) 0.036(2) -0.001(2)
O42 0.0319(19) 0.049(2) 0.048(2) 0.0064(18) 0.0196(17) -0.0017(17)
O43 0.039(2) 0.085(3) 0.035(2) -0.018(2) 0.0135(18) -0.012(2)
C4 0.030(3) 0.044(3) 0.022(3) 0.003(2) 0.007(2) 0.000(2)
O1W 0.077(3) 0.051(3) 0.051(3) 0.007(2) 0.031(2) 0.007(2)
O2W 0.067(3) 0.063(3) 0.080(4) 0.023(3) 0.000(3) -0.013(3)

loop_
_atom_type_symbol
_atom_type_description
_atom_type_scat_dispersion_real
_atom_type_scat_dispersion_imag
_atom_type_scat_source
C C 0.0033 0.0016 'International Tables Vol C Tables 4.2.6.8 and 6.1.1.4'
H H 0.0000 0.0000 'International Tables Vol C Tables 4.2.6.8 and 6.1.1.4'
O O 0.0106 0.0060 'International Tables Vol C Tables 4.2.6.8 and 6.1.1.4'
P P 0.1023 0.0942 'International Tables Vol C Tables 4.2.6.8 and 6.1.1.4'

loop_
_geom_angle_atom_site_label_1
_geom_angle_atom_site_label_2
_geom_angle_atom_site_label_3
_geom_angle
C11 O1 C17 112.1(4)
O1 C11 C12 119.3(4)
O1 C11 C16 118.4(4)
C12 C11 C16 122.2(4)
C11 C12 C13 117.4(4)
C11 C12 C1 122.2(4)
C13 C12 C1 120.4(4)
C12 C13 C14 121.9(4)
C15 C14 C13 118.4(4)
C15 C14 P1 121.3(4)
C13 C14 P1 120.0(4)
C16 C15 C14 121.8(5)
C15 C16 C11 118.1(4)
C15 C16 C4 120.9(4)
C11 C16 C4 121.1(4)
O11 P1 O13 116.0(2)
O11 P1 O12 110.75(19)
O13 P1 O12 100.83(18)
O11 P1 C14 114.9(2)
O13 P1 C14 106.6(2)
O12 P1 C14 106.5(2)
C121 O12 P1 120.4(3)
O12 C121 C122 108.8(4)
C131 O13 P1 119.4(3)
O13 C131 C132 111.0(6)
C12 C1 C26 114.5(4)
C21 O2 C27 112.7(4)
O2 C21 C22 120.0(4)
O2 C21 C26 117.8(4)
C22 C21 C26 122.1(4)
C21 C22 C23 118.3(4)
C21 C22 C2 122.0(4)
C23 C22 C2 119.7(4)
C22 C23 C24 120.6(5)
C25 C24 C23 119.0(5)
C25 C24 P2 120.4(4)
C23 C24 P2 120.6(4)
C26 C25 C24 122.2(5)
C25 C26 C21 117.5(4)
C25 C26 C1 120.6(4)
C21 C26 C1 121.8(4)
O21 P2 O23 114.4(2)
O21 P2 O22 112.8(2)
O23 P2 O22 102.0(2)
O21 P2 C24 114.5(2)
O23 P2 C24 106.0(2)
O22 P2 C24 106.1(2)
C22' O22 C221 90.6(7)
C22' O22 P2 120.7(5)
C221 O22 P2 120.6(5)
O22 C221 C222 108.9(8)
O22 C22' C22" 107.9(10)
C22 C2 C36 112.6(4)
C231 O23 C23' 65.9(8)
C231 O23 P2 119.9(4)
C23' O23 P2 126.3(8)
O23 C231 C232 109.6(6)
C23" C23' O23 122(2)
C31 O3 C37 114.2(4)
O3 C31 C32 118.9(4)
O3 C31 C36 119.0(4)
C32 C31 C36 122.0(4)
C33 C32 C31 118.3(4)
C33 C32 C3 122.0(4)
C31 C32 C3 119.7(4)
C32 C33 C34 121.4(5)
C33 C34 C35 119.5(5)
C33 C34 P3 121.6(4)
C35 C34 P3 119.0(4)
C36 C35 C34 120.6(5)
C35 C36 C31 118.3(4)
C35 C36 C2 120.2(4)
C31 C36 C2 121.5(4)
O31 P3 O33 123.6(6)
O31' P3 O33 132.9(6)
O31 P3 O32' 123.4(7)
O31' P3 O32' 119.7(6)
O33 P3 O32' 73.9(5)
O31 P3 O33' 94.8(6)
O31' P3 O33' 104.6(6)
O32' P3 O33' 104.8(5)
O31 P3 O32 112.4(7)
O31' P3 O32 106.1(6)
O33 P3 O32 94.0(4)
O33' P3 O32 124.3(4)
O31 P3 C34 116.4(6)
O31' P3 C34 112.4(5)
O33 P3 C34 103.3(3)
O32' P3 C34 108.2(4)
O33' P3 C34 106.1(3)
O32 P3 C34 103.5(3)
C321 O32 P3 121.9(7)
C322 C321 O32 112.8(9)
C331 O33 P3 127.2(5)
O33 C331 C332 114.1(7)
C32' O32' P3 113.1(7)
C32" C32' O32' 108.0(8)
C33' O33' P3 124.9(6)
O33' C33' C33" 112.9(8)
C32 C3 C46 111.0(4)
C41 O4 C47 112.2(4)
C46 C41 C42 123.0(4)
C46 C41 O4 119.7(4)
C42 C41 O4 117.3(4)
C41 C42 C43 117.6(4)
C41 C42 C4 122.5(4)
C43 C42 C4 119.9(4)
C44 C43 C42 120.8(5)
C43 C44 C45 120.1(4)
C43 C44 P4 118.9(4)
C45 C44 P4 120.9(4)
C44 C45 C46 119.8(5)
C41 C46 C45 118.7(5)
C41 C46 C3 122.8(4)
C45 C46 C3 118.4(4)
O41 P4 O42 115.2(2)
O41 P4 O43 114.6(2)
O42 P4 O43 100.8(2)
O41 P4 C44 114.2(2)
O42 P4 C44 104.5(2)
O43 P4 C44 106.2(2)
C42' O42 P4 120.9(6)
C421 O42 P4 125.9(6)
O42 C421 C422 107.7(9)
O42 C42' C42" 108.8(9)
C431 O43 P4 128.9(5)
C43' O43 P4 103.7(6)
O43 C431 C432 109.3(6)
O43 C43' C43" 108.5(8)
C16 C4 C42 113.8(4)

loop_
_geom_bond_atom_site_label_1
_geom_bond_atom_site_label_2
_geom_bond_distance
O1 C11 1.381(6)
O1 C17 1.456(6)
C11 C12 1.391(7)
C11 C16 1.410(7)
C12 C13 1.393(7)
C12 C1 1.518(7)
C13 C14 1.403(7)
C14 C15 1.391(7)
C14 P1 1.781(5)
C15 C16 1.377(7)
C16 C4 1.506(7)
P1 O11 1.465(4)
P1 O13 1.568(3)
P1 O12 1.580(4)
O12 C121 1.448(6)
C121 C122 1.507(7)
O13 C131 1.466(6)
C131 C132 1.484(12)
C1 C26 1.520(7)
O2 C21 1.381(5)
O2 C27 1.452(6)
C21 C22 1.384(7)
C21 C26 1.401(7)
C22 C23 1.394(7)
C22 C2 1.518(6)
C23 C24 1.396(7)
C24 C25 1.381(7)
C24 P2 1.780(5)
C25 C26 1.378(7)
P2 O21 1.460(4)
P2 O23 1.576(4)
P2 O22 1.577(4)
O22 C22' 1.460(13)
O22 C221 1.471(10)
C221 C222 1.511(14)
C22' C22" 1.501(17)
C2 C36 1.524(7)
O23 C231 1.399(8)
O23 C23' 1.50(2)
C231 C232 1.508(11)
C23' C23" 1.32(4)
O3 C31 1.377(6)
O3 C37 1.439(6)
C31 C32 1.398(7)
C31 C36 1.398(7)
C32 C33 1.388(7)
C32 C3 1.518(7)
C33 C34 1.390(7)
C34 C35 1.403(7)
C34 P3 1.787(5)
C35 C36 1.397(7)
P3 O31 1.445(5)
P3 O31' 1.449(5)
P3 O33 1.585(5)
P3 O32' 1.600(6)
P3 O33' 1.606(5)
P3 O32 1.638(5)
O32 C321 1.461(11)
C321 C322 1.425(14)
O33 C331 1.411(9)
C331 C332 1.495(12)
O32' C32' 1.476(11)
C32' C32" 1.427(14)
O33' C33' 1.412(9)
C33' C33" 1.498(12)
C3 C46 1.521(7)
O4 C41 1.399(5)
O4 C47 1.430(6)
C41 C46 1.374(7)
C41 C42 1.392(7)
C42 C43 1.404(7)
C42 C4 1.522(7)
C43 C44 1.390(7)
C44 C45 1.395(7)
C44 P4 1.790(5)
C45 C46 1.407(7)
P4 O41 1.456(4)
P4 O42 1.563(4)
P4 O43 1.574(4)
O42 C42' 1.437(9)
O42 C421 1.443(9)
C421 C422 1.456(15)
C42' C42" 1.458(15)
O43 C431 1.464(8)
O43 C43' 1.474(9)
C431 C432 1.516(10)
C43' C43" 1.515(11)

loop_
_geom_hbond_atom_site_label_D
_geom_hbond_atom_site_label_H
_geom_hbond_atom_site_label_A
_geom_hbond_distance_DH
_geom_hbond_distance_HA
_geom_hbond_distance_DA
_geom_hbond_angle_DHA
_geom_hbond_site_symmetry_A
O1W H11W O2W 0.851(5) 1.99(2) 2.805(6) 159(5) 1_556
O1W H12W O21 0.850(5) 2.07(3) 2.858(5) 154(5) .
O2W H21W O11 0.850(5) 2.003(13) 2.845(6) 171(7) .
O2W H22W O41 0.849(5) 2.023(18) 2.856(7) 167(7) 4_665

loop_
_geom_torsion_atom_site_label_1
_geom_torsion_atom_site_label_2
_geom_torsion_atom_site_label_3
_geom_torsion_atom_site_label_4
_geom_torsion
C17 O1 C11 C12 91.5(5)
C17 O1 C11 C16 -91.9(5)
O1 C11 C12 C13 -178.1(4)
C16 C11 C12 C13 5.4(7)
O1 C11 C12 C1 0.9(7)
C16 C11 C12 C1 -175.5(4)
C11 C12 C13 C14 -1.8(7)
C1 C12 C13 C14 179.2(4)
C12 C13 C14 C15 -1.0(7)
C12 C13 C14 P1 -174.1(4)
C13 C14 C15 C16 0.3(7)
P1 C14 C15 C16 173.3(4)
C14 C15 C16 C11 3.2(7)
C14 C15 C16 C4 -177.6(4)
O1 C11 C16 C15 177.4(4)
C12 C11 C16 C15 -6.1(7)
O1 C11 C16 C4 -1.9(7)
C12 C11 C16 C4 174.6(4)
C15 C14 P1 O11 155.3(4)
C13 C14 P1 O11 -31.8(5)
C15 C14 P1 O13 25.3(5)
C13 C14 P1 O13 -161.8(4)
C15 C14 P1 O12 -81.7(4)
C13 C14 P1 O12 91.1(4)
O11 P1 O12 C121 173.0(4)
O13 P1 O12 C121 -63.7(4)
C14 P1 O12 C121 47.5(4)
P1 O12 C121 C122 179.6(3)
O11 P1 O13 C131 -55.3(4)
O12 P1 O13 C131 -174.9(3)
C14 P1 O13 C131 74.0(4)
P1 O13 C131 C132 148.3(6)
C11 C12 C1 C26 52.8(6)
C13 C12 C1 C26 -128.1(5)
C27 O2 C21 C22 -82.8(5)
C27 O2 C21 C26 99.0(5)
O2 C21 C22 C23 177.1(4)
C26 C21 C22 C23 -4.8(7)
O2 C21 C22 C2 -3.4(7)
C26 C21 C22 C2 174.7(4)
C21 C22 C23 C24 1.6(7)
C2 C22 C23 C24 -177.9(4)
C22 C23 C24 C25 1.8(7)
C22 C23 C24 P2 -178.1(4)
C23 C24 C25 C26 -2.2(8)
P2 C24 C25 C26 177.6(4)
C24 C25 C26 C21 -0.8(7)
C24 C25 C26 C1 178.5(5)
O2 C21 C26 C25 -177.4(4)
C22 C21 C26 C25 4.4(7)
O2 C21 C26 C1 3.3(7)
C22 C21 C26 C1 -174.9(4)
C12 C1 C26 C25 -110.1(5)
C12 C1 C26 C21 69.1(6)
C25 C24 P2 O21 162.4(4)
C23 C24 P2 O21 -17.8(5)
C25 C24 P2 O23 35.3(5)
C23 C24 P2 O23 -144.8(4)
C25 C24 P2 O22 -72.6(5)
C23 C24 P2 O22 107.3(4)
O21 P2 O22 C22' -168.3(6)
O23 P2 O22 C22' -45.1(7)
C24 P2 O22 C22' 65.6(7)
O21 P2 O22 C221 -56.8(6)
O23 P2 O22 C221 66.4(6)
C24 P2 O22 C221 177.1(5)
C22' O22 C221 C222 -60.7(9)
P2 O22 C221 C222 172.5(6)
C221 O22 C22' C22" 58.9(10)
P2 O22 C22' C22" -174.3(7)
C21 C22 C2 C36 -108.6(5)
C23 C22 C2 C36 70.9(6)
O21 P2 O23 C231 -38.2(5)
O22 P2 O23 C231 -160.3(4)
C24 P2 O23 C231 88.9(5)
O21 P2 O23 C23' 42.5(10)
O22 P2 O23 C23' -79.7(10)
C24 P2 O23 C23' 169.6(10)
C23' O23 C231 C232 32.5(10)
P2 O23 C231 C232 151.8(5)
C231 O23 C23' C23" -28(2)
P2 O23 C23' C23" -138(2)
C37 O3 C31 C32 -91.8(5)
C37 O3 C31 C36 90.8(5)
O3 C31 C32 C33 -178.8(4)
C36 C31 C32 C33 -1.5(7)
O3 C31 C32 C3 -1.2(6)
C36 C31 C32 C3 176.1(4)
C31 C32 C33 C34 -0.3(7)
C3 C32 C33 C34 -177.9(4)
C32 C33 C34 C35 1.8(7)
C32 C33 C34 P3 -179.7(4)
C33 C34 C35 C36 -1.4(7)
P3 C34 C35 C36 -180.0(4)
C34 C35 C36 C31 -0.4(7)
C34 C35 C36 C2 178.6(4)
O3 C31 C36 C35 179.2(4)
C32 C31 C36 C35 1.9(7)
O3 C31 C36 C2 0.2(7)
C32 C31 C36 C2 -177.1(4)
C22 C2 C36 C35 -117.5(5)
C22 C2 C36 C31 61.5(6)
C33 C34 P3 O31 177.5(7)
C35 C34 P3 O31 -3.9(8)
C33 C34 P3 O31' -172.7(7)
C35 C34 P3 O31' 5.9(7)
C33 C34 P3 O33 38.8(5)
C35 C34 P3 O33 -142.6(4)
C33 C34 P3 O32' -38.4(6)
C35 C34 P3 O32' 140.2(5)
C33 C34 P3 O33' 73.6(5)
C35 C34 P3 O33' -107.8(5)
C33 C34 P3 O32 -58.7(6)
C35 C34 P3 O32 119.9(5)
O31 P3 O32 C321 2.9(11)
O31' P3 O32 C321 -5.1(10)
O33 P3 O32 C321 131.8(8)
O32' P3 O32 C321 130.3(19)
O33' P3 O32 C321 115.9(9)
C34 P3 O32 C321 -123.5(8)
P3 O32 C321 C322 -89.1(11)
O31 P3 O33 C331 59.2(11)
O31' P3 O33 C331 55.3(11)
O32' P3 O33 C331 -60.6(8)
O33' P3 O33 C331 94.9(9)
O32 P3 O33 C331 -61.1(8)
C34 P3 O33 C331 -166.0(7)
P3 O33 C331 C332 -71.2(11)
O31 P3 O32' C32' 71.7(11)
O31' P3 O32' C32' 61.0(10)
O33 P3 O32' C32' -168.4(8)
O33' P3 O32' C32' 177.8(7)
O32 P3 O32' C32' 10.1(13)
C34 P3 O32' C32' -69.3(7)
P3 O32' C32' C32" -93.6(10)
O31 P3 O33' C33' 177.6(11)
O31' P3 O33' C33' 177.9(10)
O33 P3 O33' C33' 26.8(8)
O32' P3 O33' C33' 51.2(10)
O32 P3 O33' C33' 56.2(10)
C34 P3 O33' C33' -63.2(9)
P3 O33' C33' C33" 164.9(9)
C33 C32 C3 C46 109.7(5)
C31 C32 C3 C46 -67.8(6)
C47 O4 C41 C46 80.0(5)
C47 O4 C41 C42 -101.0(5)
C46 C41 C42 C43 -3.2(7)
O4 C41 C42 C43 177.9(4)
C46 C41 C42 C4 175.1(4)
O4 C41 C42 C4 -3.8(7)
C41 C42 C43 C44 0.2(7)
C4 C42 C43 C44 -178.2(4)
C42 C43 C44 C45 2.4(7)
C42 C43 C44 P4 -179.4(4)
C43 C44 C45 C46 -2.1(7)
P4 C44 C45 C46 179.7(4)
C42 C41 C46 C45 3.5(7)
O4 C41 C46 C45 -177.6(4)
C42 C41 C46 C3 -171.5(4)
O4 C41 C46 C3 7.4(7)
C44 C45 C46 C41 -0.8(7)
C44 C45 C46 C3 174.4(4)
C32 C3 C46 C41 116.2(5)
C32 C3 C46 C45 -58.8(6)
C43 C44 P4 O41 -30.1(5)
C45 C44 P4 O41 148.1(4)
C43 C44 P4 O42 96.6(4)
C45 C44 P4 O42 -85.1(4)
C43 C44 P4 O43 -157.3(4)
C45 C44 P4 O43 20.9(5)
O41 P4 O42 C42' -45.5(9)
O43 P4 O42 C42' 78.4(9)
C44 P4 O42 C42' -171.6(8)
O41 P4 O42 C421 0.6(8)
O43 P4 O42 C421 124.4(7)
C44 P4 O42 C421 -125.6(7)
C42' O42 C421 C422 -167.3(19)
P4 O42 C421 C422 96.6(11)
C421 O42 C42' C42" 65.1(14)
P4 O42 C42' C42" 175.3(8)
O41 P4 O43 C431 -35.2(6)
O42 P4 O43 C431 -159.4(5)
C44 P4 O43 C431 91.8(5)
O41 P4 O43 C43' -48.7(9)
O42 P4 O43 C43' -173.0(9)
C44 P4 O43 C43' 78.3(9)
C43' O43 C431 C432 -43.9(16)
P4 O43 C431 C432 -73.0(9)
C431 O43 C43' C43" 36.2(13)
P4 O43 C43' C43" -166.7(14)
C15 C16 C4 C42 120.1(5)
C11 C16 C4 C42 -60.6(6)
C41 C42 C4 C16 -59.4(6)
C43 C42 C4 C16 118.8(5)
